data_2221087
loop_
_publ_author_name
'Penthala, Narsimha Reddy'
'Reddy, Thirupathi Reddy Yerram'
'Parkin, Sean'
'Crooks, Peter A.'

_publ_section_title
;3-(2-Amino-1-methyl-4-oxo-4,5-dihydro-1<i>H</i>-imidazol-5-yl)-3-hydroxyindolin-2-one
 monohydrate
;
_journal_coeditor_code HG2475
_journal_issue 3
_journal_name_full 'Acta Crystallographica Section E'
_journal_page_first o552
_journal_paper_doi 10.1107/S1600536809004875
_journal_volume 65
_journal_year 2009
_chemical_formula_iupac 'C12 H12 N4 O3 , H2 O'
_chemical_formula_moiety 'C12 H12 N4 O3 , H2 O'
_chemical_formula_sum 'C12 H14 N4 O4'
_chemical_formula_weight 278.27
_chemical_name_systematic
;
3-(2-Amino-1-methyl-4-oxo-4,5-dihydro-1<i>H</i>-imidazol-5-yl)-3-
hydroxyindolin-2-one monohydrate
;
_space_group_IT_number 14
_symmetry_cell_setting monoclinic
_symmetry_space_group_name_Hall '-P 2yn'
_symmetry_space_group_name_H-M 'P 1 21/n 1'
_atom_sites_solution_hydrogens geom
_atom_sites_solution_primary direct
_atom_sites_solution_secondary difmap
_audit_creation_method SHELXL97
_cell_angle_alpha 90.00
_cell_angle_beta 104.7550(10)
_cell_angle_gamma 90.00
_cell_formula_units_Z 4
_cell_length_a 8.35140(10)
_cell_length_b 10.7166(2)
_cell_length_c 13.9679(2)
_cell_measurement_reflns_used 9952
_cell_measurement_temperature 90.0(2)
_cell_measurement_theta_max 67.95
_cell_measurement_theta_min 5.27
_cell_volume 1208.88(3)
_computing_cell_refinement 'APEX2 (Bruker, 2006)'
_computing_data_collection 'APEX2 (Bruker, 2006)'
_computing_data_reduction 'APEX2 (Bruker, 2006)'
_computing_molecular_graphics 'XP in SHELXTL (Sheldrick, 2008)'
_computing_publication_material
;
SHELXL97 (Sheldrick, 2008) and local procedures
;
_computing_structure_refinement 'SHELXL97 (Sheldrick, 2008)'
_computing_structure_solution 'SHELXS97 (Sheldrick, 2008)'
_diffrn_ambient_temperature 90.0(2)
_diffrn_detector_area_resol_mean 5.6
_diffrn_measured_fraction_theta_full 0.995
_diffrn_measured_fraction_theta_max 0.995
_diffrn_measurement_device_type 'Bruker X8 Proteum'
_diffrn_measurement_method '\f and \w'
_diffrn_radiation_monochromator 'graded multilayer optics'
_diffrn_radiation_source 'fine-focus rotating anode'
_diffrn_radiation_type CuK\a
_diffrn_radiation_wavelength 1.54178
_diffrn_reflns_av_R_equivalents 0.0351
_diffrn_reflns_av_sigmaI/netI 0.0205
_diffrn_reflns_limit_h_max 10
_diffrn_reflns_limit_h_min -10
_diffrn_reflns_limit_k_max 11
_diffrn_reflns_limit_k_min -12
_diffrn_reflns_limit_l_max 16
_diffrn_reflns_limit_l_min -16
_diffrn_reflns_number 17255
_diffrn_reflns_theta_full 67.95
_diffrn_reflns_theta_max 67.95
_diffrn_reflns_theta_min 5.27
_diffrn_standards_number 0
_exptl_absorpt_coefficient_mu 0.991
_exptl_absorpt_correction_T_max 0.943
_exptl_absorpt_correction_T_min 0.780
_exptl_absorpt_correction_type multi-scan
_exptl_absorpt_process_details '(SADABS in APEX2; Bruker, 2006)'
_exptl_crystal_colour colourless
_exptl_crystal_density_diffrn 1.529
_exptl_crystal_density_method 'not measured'
_exptl_crystal_description block
_exptl_crystal_F_000 584
_exptl_crystal_size_max 0.20
_exptl_crystal_size_mid 0.15
_exptl_crystal_size_min 0.06
_refine_diff_density_max 0.258
_refine_diff_density_min -0.267
_refine_ls_extinction_coef 0.0029(7)
_refine_ls_extinction_expression Fc^*^=kFc[1+0.001xFc^2^\l^3^/sin(2\q)]^-1/4^
_refine_ls_extinction_method 'SHELXL97 (Sheldrick, 2008)'
_refine_ls_goodness_of_fit_ref 1.042
_refine_ls_hydrogen_treatment mixed
_refine_ls_matrix_type full
_refine_ls_number_parameters 191
_refine_ls_number_reflns 2181
_refine_ls_number_restraints 3
_refine_ls_restrained_S_all 1.041
_refine_ls_R_factor_all 0.0350
_refine_ls_R_factor_gt 0.0344
_refine_ls_shift/su_max 0.000
_refine_ls_shift/su_mean 0.000
_refine_ls_structure_factor_coef Fsqd
_refine_ls_weighting_details 'calc w = 1/[\s^2^(Fo^2^)+(0.0431P)^2^+0.777P] where P=(Fo^2^+2Fc^2^)/3'
_refine_ls_weighting_scheme calc
_refine_ls_wR_factor_gt 0.0878
_refine_ls_wR_factor_ref 0.0884
_reflns_number_gt 2121
_reflns_number_total 2181
_reflns_threshold_expression I>2\s(I)
_cod_data_source_file hg2475.cif
_cod_data_source_block I
_cod_original_sg_symbol_H-M 'P 21/n'
_cod_database_code 2221087
_cod_database_fobs_code 2221087

loop_
_symmetry_equiv_pos_as_xyz
'x, y, z'
'-x+1/2, y+1/2, -z+1/2'
'-x, -y, -z'
'x-1/2, -y-1/2, z-1/2'

loop_
_atom_site_type_symbol
_atom_site_label
_atom_site_fract_x
_atom_site_fract_y
_atom_site_fract_z
_atom_site_U_iso_or_equiv
_atom_site_adp_type
_atom_site_calc_flag
_atom_site_refinement_flags
_atom_site_occupancy
_atom_site_disorder_assembly
_atom_site_disorder_group
O O1 -0.09392(12) 0.10429(9) 0.10391(7) 0.0184(2) Uani d . 1 . .
N N1 -0.15262(14) 0.29911(10) 0.15528(8) 0.0158(3) Uani d . 1 . .
H H1 -0.2381 0.3179 0.1060 0.019 Uiso calc R 1 . .
C C1 -0.06677(16) 0.19095(12) 0.16253(9) 0.0146(3) Uani d . 1 . .
C C2 -0.08770(16) 0.37782(12) 0.23678(9) 0.0150(3) Uani d . 1 . .
C C3 -0.14037(16) 0.49625(13) 0.25289(10) 0.0183(3) Uani d . 1 . .
H H3 -0.2307 0.5349 0.2072 0.022 Uiso calc R 1 . .
C C4 -0.05487(17) 0.55663(13) 0.33926(10) 0.0192(3) Uani d . 1 . .
H H4 -0.0875 0.6383 0.3527 0.023 Uiso calc R 1 . .
C C5 0.07679(16) 0.49981(13) 0.40589(10) 0.0179(3) Uani d . 1 . .
H H5 0.1332 0.5433 0.4640 0.021 Uiso calc R 1 . .
C C6 0.12728(16) 0.37988(12) 0.38869(9) 0.0161(3) Uani d . 1 . .
H H6 0.2163 0.3405 0.4348 0.019 Uiso calc R 1 . .
C C7 0.04456(16) 0.31943(12) 0.30268(9) 0.0143(3) Uani d . 1 . .
O O8 0.03982(11) 0.09668(8) 0.32447(6) 0.0154(2) Uani d . 1 . .
H H8 0.0481 0.0270 0.2986 0.023 Uiso calc R 1 . .
C C8 0.07032(16) 0.19298(12) 0.26163(9) 0.0142(3) Uani d . 1 . .
C C9 0.24325(16) 0.17641(12) 0.24175(9) 0.0134(3) Uani d . 1 . .
H H9 0.2513 0.0945 0.2090 0.016 Uiso calc R 1 . .
C C10 0.41472(17) 0.10072(12) 0.41347(9) 0.0171(3) Uani d . 1 . .
H H10A 0.5352 0.0920 0.4366 0.026 Uiso calc R 1 . .
H H10B 0.3655 0.0195 0.3909 0.026 Uiso calc R 1 . .
H H10C 0.3705 0.1309 0.4678 0.026 Uiso calc R 1 . .
N N10 0.37459(13) 0.18921(10) 0.33208(8) 0.0138(3) Uani d . 1 . .
C C11 0.45660(16) 0.29528(12) 0.32705(9) 0.0148(3) Uani d . 1 . .
N N11 0.57702(14) 0.33716(11) 0.40073(8) 0.0195(3) Uani d . 1 . .
H H11A 0.6067 0.2948 0.4564 0.023 Uiso calc R 1 . .
H H11B 0.6276 0.4075 0.3942 0.023 Uiso calc R 1 . .
N N12 0.40787(14) 0.35577(10) 0.23870(8) 0.0156(3) Uani d . 1 . .
O O13 0.21974(12) 0.30271(8) 0.09262(7) 0.0174(2) Uani d . 1 . .
C C13 0.28724(16) 0.28445(12) 0.18112(9) 0.0140(3) Uani d . 1 . .
O O1W 0.03730(13) 0.14500(11) 0.52700(8) 0.0256(3) Uani d D 1 . .
H H1W 0.023(2) 0.1260(19) 0.4666(13) 0.038 Uiso d D 1 . .
H H2W -0.058(2) 0.1453(19) 0.5402(14) 0.038 Uiso d D 1 . .

loop_
_atom_site_aniso_label
_atom_site_aniso_U_11
_atom_site_aniso_U_22
_atom_site_aniso_U_33
_atom_site_aniso_U_12
_atom_site_aniso_U_13
_atom_site_aniso_U_23
O1 0.0209(5) 0.0161(5) 0.0156(5) -0.0002(4) -0.0002(4) -0.0028(4)
N1 0.0151(5) 0.0148(6) 0.0149(5) 0.0014(4) -0.0010(4) 0.0007(4)
C1 0.0150(6) 0.0141(6) 0.0140(6) -0.0015(5) 0.0025(5) 0.0010(5)
C2 0.0149(6) 0.0147(6) 0.0155(6) -0.0017(5) 0.0043(5) 0.0001(5)
C3 0.0161(6) 0.0153(7) 0.0238(7) 0.0021(5) 0.0058(5) 0.0026(5)
C4 0.0205(7) 0.0123(6) 0.0278(7) -0.0005(5) 0.0117(6) -0.0025(5)
C5 0.0201(7) 0.0169(7) 0.0182(7) -0.0046(5) 0.0079(5) -0.0044(5)
C6 0.0170(6) 0.0160(7) 0.0153(6) -0.0013(5) 0.0040(5) -0.0002(5)
C7 0.0157(6) 0.0120(6) 0.0151(6) -0.0003(5) 0.0038(5) 0.0003(5)
O8 0.0198(5) 0.0106(5) 0.0151(5) -0.0008(4) 0.0032(4) 0.0000(3)
C8 0.0164(7) 0.0116(6) 0.0128(6) 0.0004(5) 0.0007(5) 0.0007(5)
C9 0.0155(6) 0.0111(6) 0.0115(6) 0.0006(5) -0.0004(5) -0.0004(5)
C10 0.0201(7) 0.0139(6) 0.0146(6) 0.0003(5) -0.0006(5) 0.0034(5)
N10 0.0153(5) 0.0113(5) 0.0124(5) -0.0002(4) -0.0009(4) 0.0013(4)
C11 0.0156(6) 0.0132(6) 0.0147(6) 0.0008(5) 0.0026(5) -0.0001(5)
N11 0.0228(6) 0.0159(6) 0.0156(6) -0.0059(5) -0.0029(5) 0.0029(4)
N12 0.0186(6) 0.0129(5) 0.0134(5) -0.0008(4) 0.0006(4) 0.0011(4)
O13 0.0215(5) 0.0154(5) 0.0128(5) 0.0004(4) -0.0003(4) 0.0010(3)
C13 0.0157(6) 0.0116(6) 0.0140(6) 0.0030(5) 0.0024(5) 0.0000(5)
O1W 0.0214(5) 0.0353(6) 0.0184(5) -0.0051(4) 0.0019(4) -0.0057(4)

loop_
_atom_type_symbol
_atom_type_description
_atom_type_scat_dispersion_real
_atom_type_scat_dispersion_imag
_atom_type_scat_source
C C 0.0181 0.0091 'International Tables Vol C Tables 4.2.6.8 and 6.1.1.4'
H H 0.0000 0.0000 'International Tables Vol C Tables 4.2.6.8 and 6.1.1.4'
N N 0.0311 0.0180 'International Tables Vol C Tables 4.2.6.8 and 6.1.1.4'
O O 0.0492 0.0322 'International Tables Vol C Tables 4.2.6.8 and 6.1.1.4'

loop_
_geom_angle_atom_site_label_1
_geom_angle_atom_site_label_2
_geom_angle_atom_site_label_3
_geom_angle_site_symmetry_1
_geom_angle_site_symmetry_3
_geom_angle
_geom_angle_publ_flag
C1 N1 C2 . . 111.39(11) ?
C1 N1 H1 . . 124.3 ?
C2 N1 H1 . . 124.3 ?
O1 C1 N1 . . 126.67(12) ?
O1 C1 C8 . . 125.20(11) ?
N1 C1 C8 . . 108.08(10) ?
C3 C2 C7 . . 122.50(12) ?
C3 C2 N1 . . 127.51(12) ?
C7 C2 N1 . . 109.99(11) ?
C2 C3 C4 . . 116.96(12) ?
C2 C3 H3 . . 121.5 ?
C4 C3 H3 . . 121.5 ?
C5 C4 C3 . . 121.36(12) ?
C5 C4 H4 . . 119.3 ?
C3 C4 H4 . . 119.3 ?
C4 C5 C6 . . 120.82(12) ?
C4 C5 H5 . . 119.6 ?
C6 C5 H5 . . 119.6 ?
C7 C6 C5 . . 118.39(12) ?
C7 C6 H6 . . 120.8 ?
C5 C6 H6 . . 120.8 ?
C6 C7 C2 . . 119.96(12) ?
C6 C7 C8 . . 131.47(12) ?
C2 C7 C8 . . 108.56(11) ?
C8 O8 H8 . . 109.5 ?
O8 C8 C7 . . 110.67(10) ?
O8 C8 C9 . . 110.48(10) ?
C7 C8 C9 . . 113.64(10) ?
O8 C8 C1 . . 109.44(10) ?
C7 C8 C1 . . 101.94(10) ?
C9 C8 C1 . . 110.33(10) ?
N10 C9 C13 . . 100.04(10) ?
N10 C9 C8 . . 111.46(10) ?
C13 C9 C8 . . 112.21(10) ?
N10 C9 H9 . . 110.9 ?
C13 C9 H9 . . 110.9 ?
C8 C9 H9 . . 110.9 ?
N10 C10 H10A . . 109.5 ?
N10 C10 H10B . . 109.5 ?
H10A C10 H10B . . 109.5 ?
N10 C10 H10C . . 109.5 ?
H10A C10 H10C . . 109.5 ?
H10B C10 H10C . . 109.5 ?
C11 N10 C9 . . 108.54(10) ?
C11 N10 C10 . . 125.20(11) ?
C9 N10 C10 . . 126.23(10) ?
N11 C11 N10 . . 123.09(12) ?
N11 C11 N12 . . 122.48(12) ?
N10 C11 N12 . . 114.41(11) ?
C11 N11 H11A . . 120.0 ?
C11 N11 H11B . . 120.0 ?
H11A N11 H11B . . 120.0 ?
C13 N12 C11 . . 105.97(11) ?
O13 C13 N12 . . 125.82(12) ?
O13 C13 C9 . . 124.01(11) ?
N12 C13 C9 . . 110.17(10) ?
H1W O1W H2W . . 108.3(17) ?

loop_
_geom_bond_atom_site_label_1
_geom_bond_atom_site_label_2
_geom_bond_site_symmetry_2
_geom_bond_distance
_geom_bond_publ_flag
O1 C1 . 1.2206(16) ?
N1 C1 . 1.3531(17) ?
N1 C2 . 1.4096(17) ?
N1 H1 . 0.8800 ?
C1 C8 . 1.5557(17) ?
C2 C3 . 1.3803(19) ?
C2 C7 . 1.3932(18) ?
C3 C4 . 1.395(2) ?
C3 H3 . 0.9500 ?
C4 C5 . 1.387(2) ?
C4 H4 . 0.9500 ?
C5 C6 . 1.3925(19) ?
C5 H5 . 0.9500 ?
C6 C7 . 1.3847(18) ?
C6 H6 . 0.9500 ?
C7 C8 . 1.5080(17) ?
O8 C8 . 1.4192(15) ?
O8 H8 . 0.8400 ?
C8 C9 . 1.5488(18) ?
C9 N10 . 1.4522(16) ?
C9 C13 . 1.5334(17) ?
C9 H9 . 1.0000 ?
C10 N10 . 1.4525(16) ?
C10 H10A . 0.9800 ?
C10 H10B . 0.9800 ?
C10 H10C . 0.9800 ?
N10 C11 . 1.3382(17) ?
C11 N11 . 1.3209(17) ?
C11 N12 . 1.3612(17) ?
N11 H11A . 0.8800 ?
N11 H11B . 0.8800 ?
N12 C13 . 1.3540(17) ?
O13 C13 . 1.2366(16) ?
O1W H1W . 0.847(18) ?
O1W H2W . 0.861(18) ?

loop_
_geom_hbond_atom_site_label_D
_geom_hbond_atom_site_label_H
_geom_hbond_atom_site_label_A
_geom_hbond_site_symmetry_A
_geom_hbond_distance_DH
_geom_hbond_distance_HA
_geom_hbond_distance_DA
_geom_hbond_angle_DHA
N1 H1 O1W 4_565 0.88 1.96 2.8128(15) 163.1
O8 H8 N12 2_545 0.84 1.97 2.7984(14) 169.8
N11 H11A O13 4_666 0.88 2.17 3.0371(15) 170.8
N11 H11B O1 2 0.88 2.13 2.8678(15) 141.1
O1W H1W O8 . 0.847(18) 2.049(18) 2.8812(14) 167.4(19)
O1W H2W O13 4_566 0.861(18) 2.233(18) 3.0702(14) 164.1(19)

loop_
_geom_torsion_atom_site_label_1
_geom_torsion_atom_site_label_2
_geom_torsion_atom_site_label_3
_geom_torsion_atom_site_label_4
_geom_torsion_site_symmetry_1
_geom_torsion_site_symmetry_2
_geom_torsion_site_symmetry_3
_geom_torsion_site_symmetry_4
_geom_torsion
_geom_torsion_publ_flag
C2 N1 C1 O1 . . . . 179.49(12) ?
C2 N1 C1 C8 . . . . 1.73(14) ?
C1 N1 C2 C3 . . . . 177.98(13) ?
C1 N1 C2 C7 . . . . -1.42(15) ?
C7 C2 C3 C4 . . . . -0.05(19) ?
N1 C2 C3 C4 . . . . -179.38(12) ?
C2 C3 C4 C5 . . . . -0.16(19) ?
C3 C4 C5 C6 . . . . -0.3(2) ?
C4 C5 C6 C7 . . . . 1.00(19) ?
C5 C6 C7 C2 . . . . -1.19(19) ?
C5 C6 C7 C8 . . . . 178.47(13) ?
C3 C2 C7 C6 . . . . 0.7(2) ?
N1 C2 C7 C6 . . . . -179.82(11) ?
C3 C2 C7 C8 . . . . -179.00(12) ?
N1 C2 C7 C8 . . . . 0.44(14) ?
C6 C7 C8 O8 . . . . 64.51(18) ?
C2 C7 C8 O8 . . . . -115.79(12) ?
C6 C7 C8 C9 . . . . -60.47(18) ?
C2 C7 C8 C9 . . . . 119.23(12) ?
C6 C7 C8 C1 . . . . -179.17(13) ?
C2 C7 C8 C1 . . . . 0.53(13) ?
O1 C1 C8 O8 . . . . -61.96(16) ?
N1 C1 C8 O8 . . . . 115.85(11) ?
O1 C1 C8 C7 . . . . -179.17(12) ?
N1 C1 C8 C7 . . . . -1.36(13) ?
O1 C1 C8 C9 . . . . 59.80(16) ?
N1 C1 C8 C9 . . . . -122.39(11) ?
O8 C8 C9 N10 . . . . -64.03(13) ?
C7 C8 C9 N10 . . . . 61.06(14) ?
C1 C8 C9 N10 . . . . 174.83(10) ?
O8 C8 C9 C13 . . . . -175.30(10) ?
C7 C8 C9 C13 . . . . -50.22(14) ?
C1 C8 C9 C13 . . . . 63.55(13) ?
C13 C9 N10 C11 . . . . 8.33(13) ?
C8 C9 N10 C11 . . . . -110.49(12) ?
C13 C9 N10 C10 . . . . -169.97(11) ?
C8 C9 N10 C10 . . . . 71.21(15) ?
C9 N10 C11 N11 . . . . 175.73(12) ?
C10 N10 C11 N11 . . . . -5.9(2) ?
C9 N10 C11 N12 . . . . -5.46(15) ?
C10 N10 C11 N12 . . . . 172.86(11) ?
N11 C11 N12 C13 . . . . 178.05(12) ?
N10 C11 N12 C13 . . . . -0.77(15) ?
C11 N12 C13 O13 . . . . -174.16(12) ?
C11 N12 C13 C9 . . . . 6.41(14) ?
N10 C9 C13 O13 . . . . 171.44(12) ?
C8 C9 C13 O13 . . . . -70.29(16) ?
N10 C9 C13 N12 . . . . -9.12(13) ?
C8 C9 C13 N12 . . . . 109.15(12) ?
